data_4121479
loop_
_publ_author_name
'Ho, I-Ting'
'Zhang, Zhan'
'Ishida, Masatoshi'
'Lynch, Vincent M.'
'Cha, Won-Young'
'Sung, Young Mo'
'Kim, Dongho'
'Sessler, Jonathan L.'

_publ_section_title
;
 A Hybrid Macrocycle with a Pyridine Subunit Displays Aromatic Character
 upon Uranyl Cation Complexation.
;
_journal_issue 11
_journal_name_full 'Journal of the American Chemical Society'
_journal_page_first 4281
_journal_page_last 4286
_journal_paper_doi 10.1021/ja412520g
_journal_volume 136
_journal_year 2014
_chemical_formula_moiety 'C45 H45 N5 O9, U O2, C H Cl3'
_chemical_formula_sum 'C46 H46 Cl3 N5 O11 U'
_chemical_formula_weight 1189.26
_chemical_name_systematic
;
 ?
;
_space_group_crystal_system triclinic
_space_group_IT_number 2
_space_group_name_Hall '-P 1'
_space_group_name_H-M_alt 'P -1'
_symmetry_space_group_name_Hall '-P 1'
_symmetry_space_group_name_H-M 'P -1'
_atom_sites_solution_hydrogens mixed
_audit_creation_method SHELXL-2013
_cell_angle_alpha 68.213(2)
_cell_angle_beta 88.702(3)
_cell_angle_gamma 88.899(2)
_cell_formula_units_Z 2
_cell_length_a 9.0834(3)
_cell_length_b 14.4022(5)
_cell_length_c 18.6785(8)
_cell_measurement_reflns_used 9928
_cell_measurement_temperature 153(2)
_cell_measurement_theta_max 22.75
_cell_measurement_theta_min 2.24
_cell_volume 2268.26(15)
_computing_cell_refinement 'Apex II release 2010, Bruker AXS, Inc.'
_computing_data_collection 'Apex II release 2010, Bruker AXS, Inc.'
_computing_data_reduction 'Apex II release 2010, Bruker AXS, Inc.'
_computing_molecular_graphics 'XP SHELXTL/PC, Siemens Analytical'
_computing_publication_material 'XL SHELXTL/PC, Siemens Analytical'
_computing_structure_refinement 'Shelxl-2013, Sheldrick, G. M.'
_computing_structure_solution
;

SIR97 - Altomare A., Burla M.C., Camalli M., Cascarano G.L., Giacovazzo C., 
Guagliardi A., Moliterni A.G.G., Polidori G.,Spagna R.
;
_diffrn_ambient_temperature 153(2)
_diffrn_measured_fraction_theta_full 0.999
_diffrn_measured_fraction_theta_max 0.999
_diffrn_measurement_device_type 'Nonius Kappa CCD with Bruker Apex II detector'
_diffrn_measurement_method '\w and \f-scans'
_diffrn_radiation_type MoK\a
_diffrn_radiation_wavelength 0.71073
_diffrn_reflns_av_R_equivalents 0.1036
_diffrn_reflns_av_unetI/netI 0.0666
_diffrn_reflns_Laue_measured_fraction_full 0.999
_diffrn_reflns_Laue_measured_fraction_max 0.999
_diffrn_reflns_limit_h_max 11
_diffrn_reflns_limit_h_min -11
_diffrn_reflns_limit_k_max 18
_diffrn_reflns_limit_k_min -18
_diffrn_reflns_limit_l_max 24
_diffrn_reflns_limit_l_min -24
_diffrn_reflns_number 84318
_diffrn_reflns_point_group_measured_fraction_full 0.999
_diffrn_reflns_point_group_measured_fraction_max 0.999
_diffrn_reflns_theta_full 25.242
_diffrn_reflns_theta_max 27.500
_diffrn_reflns_theta_min 2.242
_diffrn_source 'sealed tube'
_exptl_absorpt_coefficient_mu 3.822
_exptl_absorpt_correction_T_max 1.00
_exptl_absorpt_correction_T_min 0.795
_exptl_absorpt_correction_type multi-scan
_exptl_absorpt_process_details
;
SADABS. Apex II release 2010, Bruker AXS, Inc.
;
_exptl_crystal_colour green
_exptl_crystal_density_diffrn 1.741
_exptl_crystal_description laths
_exptl_crystal_F_000 1176
_exptl_crystal_size_max 0.320
_exptl_crystal_size_mid 0.120
_exptl_crystal_size_min 0.040
_refine_diff_density_max 1.121
_refine_diff_density_min -1.545
_refine_diff_density_rms 0.146
_refine_ls_extinction_method none
_refine_ls_goodness_of_fit_ref 0.985
_refine_ls_hydrogen_treatment constr
_refine_ls_matrix_type full
_refine_ls_number_parameters 601
_refine_ls_number_reflns 10433
_refine_ls_number_restraints 0
_refine_ls_restrained_S_all 0.985
_refine_ls_R_factor_all 0.0542
_refine_ls_R_factor_gt 0.0353
_refine_ls_shift/su_max 0.005
_refine_ls_shift/su_mean 0.000
_refine_ls_structure_factor_coef Fsqd
_refine_ls_weighting_details 'w=1/[\s^2^(Fo^2^)+(0.0389P)^2^] where P=(Fo^2^+2Fc^2^)/3'
_refine_ls_weighting_scheme calc
_refine_ls_wR_factor_gt 0.0701
_refine_ls_wR_factor_ref 0.0769
_reflns_Friedel_coverage 0.000
_reflns_number_gt 8579
_reflns_number_total 10433
_reflns_threshold_expression 'I > 2\s(I)'
_cod_data_source_file ja412520g_si_003.cif
_cod_data_source_block shelx
_cod_database_code 4121479
_shelx_space_group_comment
;
The symmetry employed for this shelxl refinement is uniquely defined
by the following loop, which should always be used as a source of
symmetry information in preference to the above space-group names.
They are only intended as comments.
;
_shelx_estimated_absorpt_t_min 0.374
_shelx_estimated_absorpt_t_max 0.862
_shelxl_version_number 2013-4

loop_
_space_group_symop_operation_xyz
'x, y, z'
'-x, -y, -z'

loop_
_atom_site_label
_atom_site_type_symbol
_atom_site_fract_x
_atom_site_fract_y
_atom_site_fract_z
_atom_site_U_iso_or_equiv
_atom_site_adp_type
_atom_site_occupancy
_atom_site_site_symmetry_order
_atom_site_calc_flag
_atom_site_refinement_flags_posn
_atom_site_refinement_flags_adp
C1 C 0.4540(4) -0.0334(3) 0.1781(2) 0.0148(9) Uani 1 1 d . .
C2 C 0.4977(4) -0.1108(3) 0.2486(2) 0.0148(9) Uani 1 1 d . .
C3 C 0.3810(4) -0.1240(3) 0.2995(2) 0.0155(9) Uani 1 1 d . .
C4 C 0.2663(4) -0.0556(3) 0.2588(2) 0.0147(9) Uani 1 1 d . .
C5 C 0.1213(4) -0.0324(3) 0.2777(2) 0.0135(8) Uani 1 1 d . .
C6 C 0.0242(4) -0.0662(3) 0.3431(2) 0.0149(9) Uani 1 1 d . .
C7 C -0.1054(4) -0.0117(3) 0.3211(3) 0.0161(9) Uani 1 1 d . .
C8 C -0.0830(4) 0.0548(3) 0.2431(3) 0.0156(9) Uani 1 1 d . .
C9 C -0.1730(4) 0.1315(3) 0.1889(2) 0.0147(9) Uani 1 1 d . .
C10 C -0.3194(4) 0.1507(3) 0.2044(3) 0.0190(9) Uani 1 1 d . .
H10 H -0.3642 0.1134 0.2528 0.023 Uiso 1 1 calc R U
C11 C -0.3982(4) 0.2245(3) 0.1486(3) 0.0187(9) Uani 1 1 d . .
H11 H -0.4986 0.2372 0.1576 0.022 Uiso 1 1 calc R U
C12 C -0.3293(4) 0.2791(3) 0.0800(3) 0.0185(9) Uani 1 1 d . .
H12 H -0.3819 0.3302 0.0411 0.022 Uiso 1 1 calc R U
C13 C -0.1822(4) 0.2596(3) 0.0677(2) 0.0137(9) Uani 1 1 d . .
C14 C -0.0994(4) 0.3174(3) -0.0011(2) 0.0147(9) Uani 1 1 d . .
C15 C -0.1344(4) 0.4047(3) -0.0671(3) 0.0153(9) Uani 1 1 d . .
C16 C -0.0073(4) 0.4274(3) -0.1133(2) 0.0150(9) Uani 1 1 d . .
C17 C 0.0994(4) 0.3526(3) -0.0734(2) 0.0149(9) Uani 1 1 d . .
C18 C 0.2462(4) 0.3271(3) -0.0880(2) 0.0146(9) Uani 1 1 d . .
C19 C 0.3526(4) 0.3655(3) -0.1497(3) 0.0156(9) Uani 1 1 d . .
C20 C 0.4718(4) 0.3006(3) -0.1323(2) 0.0156(9) Uani 1 1 d . .
C26 C 0.4372(4) 0.2252(3) -0.0587(2) 0.0118(8) Uani 1 1 d . .
C27 C 0.5169(4) 0.1425(3) -0.0083(2) 0.0121(8) Uani 1 1 d . .
C28 C 0.6525(4) 0.0946(3) -0.0036(3) 0.0164(9) Uani 1 1 d . .
H28 H 0.7282 0.1115 -0.0420 0.020 Uiso 1 1 calc R U
C29 C 0.6566(4) 0.0172(3) 0.0681(2) 0.0164(9) Uani 1 1 d . .
H29 H 0.7362 -0.0286 0.0870 0.020 Uiso 1 1 calc R U
C30 C 0.5260(4) 0.0176(3) 0.1073(3) 0.0161(9) Uani 1 1 d . .
C31 C 0.6352(4) -0.1706(3) 0.2692(3) 0.0184(9) Uani 1 1 d . .
C32 C 0.8686(4) -0.2063(3) 0.2266(3) 0.0200(10) Uani 1 1 d . .
H32A H 0.8525 -0.2792 0.2427 0.024 Uiso 1 1 d R U
H32B H 0.9191 -0.1941 0.2686 0.024 Uiso 1 1 d R U
C33 C 0.9623(4) -0.1662(3) 0.1544(3) 0.0233(10) Uani 1 1 d . .
H33A H 0.9226 -0.1917 0.1171 0.035 Uiso 1 1 d R U
H33B H 1.0648 -0.1890 0.1654 0.035 Uiso 1 1 d R U
H33C H 0.9583 -0.0928 0.1331 0.035 Uiso 1 1 d R U
C34 C 0.3816(4) -0.1970(3) 0.3806(2) 0.0159(9) Uani 1 1 d . .
C35 C 0.4534(5) -0.2217(3) 0.5075(3) 0.0250(10) Uani 1 1 d . .
H35A H 0.3629 -0.2616 0.5253 0.030 Uiso 1 1 calc R U
H35B H 0.4652 -0.1809 0.5395 0.030 Uiso 1 1 calc R U
C36 C 0.5835(5) -0.2909(4) 0.5182(3) 0.0324(12) Uani 1 1 d . .
H36A H 0.6728 -0.2516 0.4987 0.049 Uiso 1 1 calc R U
H36B H 0.5686 -0.3350 0.4898 0.049 Uiso 1 1 calc R U
H36C H 0.5943 -0.3312 0.5732 0.049 Uiso 1 1 calc R U
C37 C 0.0526(5) -0.1425(3) 0.4221(3) 0.0224(10) Uani 1 1 d . .
H37A H 0.0004 -0.1213 0.4607 0.027 Uiso 1 1 calc R U
H37B H 0.1594 -0.1443 0.4322 0.027 Uiso 1 1 calc R U
C38 C 0.0031(5) -0.2491(3) 0.4330(3) 0.0295(12) Uani 1 1 d . .
H38A H -0.1033 -0.2487 0.4252 0.044 Uiso 1 1 calc R U
H38B H 0.0262 -0.2951 0.4853 0.044 Uiso 1 1 calc R U
H38C H 0.0550 -0.2710 0.3953 0.044 Uiso 1 1 calc R U
C39 C -0.2377(5) -0.0222(3) 0.3746(3) 0.0222(10) Uani 1 1 d . .
H39A H -0.3287 -0.0165 0.3450 0.027 Uiso 1 1 calc R U
H39B H -0.2354 -0.0897 0.4157 0.027 Uiso 1 1 calc R U
C40 C -0.2435(5) 0.0548(4) 0.4114(3) 0.0345(12) Uani 1 1 d . .
H40A H -0.1533 0.0502 0.4404 0.052 Uiso 1 1 calc R U
H40B H -0.3290 0.0426 0.4464 0.052 Uiso 1 1 calc R U
H40C H -0.2518 0.1217 0.3712 0.052 Uiso 1 1 calc R U
C41 C -0.2755(4) 0.4658(3) -0.0839(3) 0.0213(10) Uani 1 1 d . .
H41A H -0.3597 0.4194 -0.0716 0.026 Uiso 1 1 d R U
H41B H -0.2780 0.5079 -0.1396 0.026 Uiso 1 1 d R U
C42 C -0.2950(5) 0.5312(3) -0.0364(3) 0.0273(11) Uani 1 1 d . .
H42A H -0.3047 0.4890 0.0185 0.041 Uiso 1 1 d R U
H42B H -0.3821 0.5750 -0.0526 0.041 Uiso 1 1 d R U
H42C H -0.2066 0.5723 -0.0447 0.041 Uiso 1 1 d R U
C43 C 0.0103(4) 0.5146(3) -0.1873(3) 0.0190(9) Uani 1 1 d . .
H43A H -0.0851 0.5292 -0.2141 0.023 Uiso 1 1 calc R U
H43B H 0.0826 0.4970 -0.2208 0.023 Uiso 1 1 calc R U
C44 C 0.0621(5) 0.6091(3) -0.1757(3) 0.0283(11) Uani 1 1 d . .
H44A H -0.0115 0.6290 -0.1448 0.043 Uiso 1 1 calc R U
H44B H 0.0746 0.6634 -0.2260 0.043 Uiso 1 1 calc R U
H44C H 0.1563 0.5951 -0.1489 0.043 Uiso 1 1 calc R U
C45 C 0.3481(4) 0.4603(3) -0.2197(3) 0.0183(9) Uani 1 1 d . .
C46 C 0.3030(6) 0.5276(4) -0.3536(3) 0.0368(13) Uani 1 1 d . .
H46A H 0.4019 0.5579 -0.3637 0.044 Uiso 1 1 calc R U
H46B H 0.2307 0.5788 -0.3515 0.044 Uiso 1 1 calc R U
C47 C 0.2650(10) 0.4921(5) -0.4155(4) 0.077(2) Uani 1 1 d . .
H47A H 0.3389 0.4430 -0.4182 0.115 Uiso 1 1 calc R U
H47B H 0.2630 0.5489 -0.4649 0.115 Uiso 1 1 calc R U
H47C H 0.1679 0.4610 -0.4045 0.115 Uiso 1 1 calc R U
C48 C 0.6067(4) 0.3016(3) -0.1769(3) 0.0175(9) Uani 1 1 d . .
C49 C 0.7607(5) 0.3873(3) -0.2825(3) 0.0227(10) Uani 1 1 d . .
H49A H 0.7656 0.3276 -0.2967 0.027 Uiso 1 1 calc R U
H49B H 0.8484 0.3867 -0.2518 0.027 Uiso 1 1 calc R U
C50 C 0.7576(6) 0.4806(4) -0.3538(3) 0.0351(12) Uani 1 1 d . .
H50A H 0.6720 0.4796 -0.3845 0.053 Uiso 1 1 calc R U
H50B H 0.8479 0.4840 -0.3843 0.053 Uiso 1 1 calc R U
H50C H 0.7509 0.5392 -0.3391 0.053 Uiso 1 1 calc R U
C51 C 0.2499(5) 0.1969(4) 0.3133(3) 0.0326(12) Uani 1 1 d . .
H51 H 0.2037 0.1869 0.2686 0.039 Uiso 1 1 calc R U
N1 N 0.3153(4) -0.0011(2) 0.1862(2) 0.0169(8) Uani 1 1 d . .
N2 N 0.0524(3) 0.0415(2) 0.2175(2) 0.0158(7) Uani 1 1 d . .
N3 N -0.1053(3) 0.1852(2) 0.1204(2) 0.0142(7) Uani 1 1 d . .
N4 N 0.0411(3) 0.2878(2) -0.0057(2) 0.0155(7) Uani 1 1 d . .
N5 N 0.3024(3) 0.2438(2) -0.0334(2) 0.0135(7) Uani 1 1 d . .
O1 O 0.4394(3) 0.09530(19) 0.05952(16) 0.0138(6) Uani 1 1 d . .
O2 O 0.0988(3) 0.0631(2) 0.04717(17) 0.0191(7) Uani 1 1 d . .
O3 O 0.2342(3) 0.2218(2) 0.13565(17) 0.0171(6) Uani 1 1 d . .
O4 O 0.6567(3) -0.2307(2) 0.33299(19) 0.0274(7) Uani 1 1 d . .
O5 O 0.7298(3) -0.1510(2) 0.21047(17) 0.0201(7) Uani 1 1 d . .
O6 O 0.3372(3) -0.2815(2) 0.40141(18) 0.0244(7) Uani 1 1 d . .
O7 O 0.4376(3) -0.1558(2) 0.42730(17) 0.0188(6) Uani 1 1 d . .
O8 O 0.3827(3) 0.5406(2) -0.2202(2) 0.0277(8) Uani 1 1 d . .
O9 O 0.3014(3) 0.4430(2) -0.28141(18) 0.0241(7) Uani 1 1 d . .
O10 O 0.6911(3) 0.2311(2) -0.1610(2) 0.0333(8) Uani 1 1 d . .
O11 O 0.6268(3) 0.3856(2) -0.23749(18) 0.0213(7) Uani 1 1 d . .
U1 U 0.16467(2) 0.14262(2) 0.09135(2) 0.01135(5) Uani 1 1 d . .
Cl1 Cl 0.10984(16) 0.21934(13) 0.37151(10) 0.0592(4) Uani 1 1 d . .
Cl2 Cl 0.35093(17) 0.08899(10) 0.36548(9) 0.0480(4) Uani 1 1 d . .
Cl3 Cl 0.36757(15) 0.30049(9) 0.27779(8) 0.0404(3) Uani 1 1 d . .

loop_
_atom_site_aniso_label
_atom_site_aniso_U_11
_atom_site_aniso_U_22
_atom_site_aniso_U_33
_atom_site_aniso_U_23
_atom_site_aniso_U_13
_atom_site_aniso_U_12
C1 0.0122(19) 0.016(2) 0.016(2) -0.0061(18) -0.0003(17) 0.0029(15)
C2 0.015(2) 0.014(2) 0.014(2) -0.0036(18) -0.0038(17) 0.0014(16)
C3 0.014(2) 0.014(2) 0.019(2) -0.0063(18) -0.0012(17) 0.0023(15)
C4 0.015(2) 0.015(2) 0.012(2) -0.0030(18) 0.0023(17) -0.0009(16)
C5 0.0126(19) 0.014(2) 0.013(2) -0.0043(18) -0.0021(16) 0.0008(15)
C6 0.016(2) 0.016(2) 0.014(2) -0.0076(18) -0.0003(17) 0.0008(16)
C7 0.015(2) 0.016(2) 0.017(2) -0.0058(18) 0.0034(17) -0.0032(16)
C8 0.015(2) 0.014(2) 0.020(2) -0.0085(18) -0.0011(17) 0.0007(15)
C9 0.013(2) 0.014(2) 0.019(2) -0.0082(18) -0.0021(17) 0.0021(15)
C10 0.015(2) 0.021(2) 0.022(3) -0.008(2) 0.0010(18) -0.0003(17)
C11 0.0092(19) 0.022(2) 0.028(3) -0.013(2) 0.0013(18) 0.0002(16)
C12 0.012(2) 0.018(2) 0.028(3) -0.010(2) -0.0054(18) 0.0047(16)
C13 0.0106(19) 0.017(2) 0.016(2) -0.0095(18) -0.0014(16) 0.0007(15)
C14 0.0127(19) 0.014(2) 0.019(2) -0.0074(18) -0.0019(17) 0.0029(15)
C15 0.014(2) 0.013(2) 0.019(2) -0.0065(18) -0.0070(17) 0.0021(15)
C16 0.016(2) 0.015(2) 0.017(2) -0.0082(18) -0.0030(17) 0.0015(16)
C17 0.015(2) 0.0130(19) 0.018(2) -0.0077(18) -0.0025(17) 0.0008(15)
C18 0.014(2) 0.0113(19) 0.018(2) -0.0053(18) -0.0058(17) 0.0032(15)
C19 0.015(2) 0.0111(19) 0.021(2) -0.0055(18) -0.0032(17) -0.0010(15)
C20 0.017(2) 0.014(2) 0.015(2) -0.0031(18) -0.0013(17) -0.0007(16)
C26 0.0117(19) 0.0127(19) 0.012(2) -0.0053(17) 0.0001(16) 0.0001(15)
C27 0.0115(19) 0.0128(19) 0.010(2) -0.0024(17) 0.0055(16) 0.0001(15)
C28 0.012(2) 0.018(2) 0.017(2) -0.0031(19) 0.0003(17) 0.0048(16)
C29 0.015(2) 0.018(2) 0.016(2) -0.0072(19) 0.0005(17) 0.0057(16)
C30 0.017(2) 0.0097(19) 0.020(2) -0.0039(18) -0.0033(18) 0.0056(15)
C31 0.017(2) 0.016(2) 0.024(3) -0.010(2) 0.0006(18) 0.0029(16)
C32 0.013(2) 0.019(2) 0.026(3) -0.005(2) -0.0008(18) 0.0077(16)
C33 0.014(2) 0.020(2) 0.031(3) -0.005(2) 0.0016(19) 0.0066(17)
C34 0.0100(19) 0.019(2) 0.017(2) -0.0055(19) 0.0012(17) 0.0024(16)
C35 0.034(3) 0.027(2) 0.012(2) -0.005(2) -0.003(2) 0.003(2)
C36 0.034(3) 0.035(3) 0.019(3) 0.001(2) -0.003(2) 0.006(2)
C37 0.017(2) 0.028(2) 0.018(3) -0.004(2) 0.0018(18) 0.0030(18)
C38 0.020(2) 0.027(3) 0.030(3) 0.003(2) 0.002(2) -0.0040(19)
C39 0.016(2) 0.025(2) 0.020(3) -0.002(2) 0.0048(18) 0.0016(17)
C40 0.027(3) 0.048(3) 0.035(3) -0.024(3) 0.010(2) 0.001(2)
C41 0.015(2) 0.022(2) 0.022(3) -0.002(2) -0.0044(18) 0.0070(17)
C42 0.023(2) 0.016(2) 0.042(3) -0.010(2) 0.002(2) 0.0041(18)
C43 0.016(2) 0.016(2) 0.023(3) -0.0050(19) -0.0041(18) 0.0056(16)
C44 0.037(3) 0.015(2) 0.030(3) -0.005(2) -0.002(2) -0.0005(19)
C45 0.017(2) 0.012(2) 0.021(3) 0.0000(18) 0.0040(18) 0.0014(16)
C46 0.045(3) 0.029(3) 0.023(3) 0.007(2) -0.001(2) 0.000(2)
C47 0.151(8) 0.052(4) 0.019(4) -0.003(3) -0.012(4) 0.002(4)
C48 0.018(2) 0.016(2) 0.016(2) -0.0031(19) -0.0005(18) -0.0019(17)
C49 0.023(2) 0.020(2) 0.023(3) -0.006(2) 0.0080(19) -0.0026(18)
C50 0.041(3) 0.031(3) 0.024(3) 0.000(2) 0.013(2) -0.001(2)
C51 0.036(3) 0.035(3) 0.026(3) -0.011(2) -0.001(2) -0.008(2)
N1 0.0141(17) 0.0186(18) 0.017(2) -0.0049(16) -0.0006(14) 0.0022(14)
N2 0.0128(17) 0.0152(17) 0.018(2) -0.0038(15) 0.0004(14) 0.0008(13)
N3 0.0099(16) 0.0143(17) 0.020(2) -0.0080(16) 0.0002(14) 0.0008(13)
N4 0.0148(17) 0.0121(16) 0.017(2) -0.0033(15) 0.0011(14) 0.0015(13)
N5 0.0118(16) 0.0162(17) 0.0124(19) -0.0052(15) -0.0010(14) 0.0028(13)
O1 0.0119(14) 0.0136(14) 0.0139(16) -0.0030(12) 0.0007(11) 0.0027(11)
O2 0.0203(15) 0.0160(14) 0.0196(18) -0.0048(13) -0.0030(13) 0.0010(12)
O3 0.0118(14) 0.0191(15) 0.0212(18) -0.0086(13) -0.0006(12) 0.0016(11)
O4 0.0242(17) 0.0286(17) 0.0195(19) 0.0021(15) 0.0007(14) 0.0134(13)
O5 0.0160(15) 0.0193(15) 0.0188(17) -0.0004(13) 0.0010(12) 0.0080(12)
O6 0.0265(17) 0.0208(16) 0.0207(19) -0.0012(14) -0.0048(14) -0.0022(13)
O7 0.0244(16) 0.0167(15) 0.0125(16) -0.0019(13) -0.0039(13) 0.0021(12)
O8 0.0285(18) 0.0143(15) 0.036(2) -0.0038(15) -0.0043(15) 0.0007(13)
O9 0.0313(18) 0.0196(16) 0.0156(18) 0.0003(14) -0.0026(14) -0.0003(13)
O10 0.0267(18) 0.0279(18) 0.030(2) 0.0059(16) 0.0115(15) 0.0113(14)
O11 0.0212(16) 0.0169(15) 0.0202(18) -0.0010(13) 0.0069(13) 0.0006(12)
U1 0.00883(7) 0.01058(8) 0.01370(9) -0.00355(6) 0.00002(5) 0.00220(5)
Cl1 0.0401(8) 0.0866(12) 0.0482(10) -0.0227(9) 0.0144(7) -0.0035(8)
Cl2 0.0574(9) 0.0329(7) 0.0535(10) -0.0149(7) -0.0133(7) -0.0020(6)
Cl3 0.0560(8) 0.0354(7) 0.0314(8) -0.0146(6) 0.0144(6) -0.0116(6)

loop_
_atom_type_symbol
_atom_type_description
_atom_type_scat_dispersion_real
_atom_type_scat_dispersion_imag
_atom_type_scat_source
C C 0.0033 0.0016 'International Tables Vol C Tables 4.2.6.8 and 6.1.1.4'
H H 0.0000 0.0000 'International Tables Vol C Tables 4.2.6.8 and 6.1.1.4'
N N 0.0061 0.0033 'International Tables Vol C Tables 4.2.6.8 and 6.1.1.4'
O O 0.0106 0.0060 'International Tables Vol C Tables 4.2.6.8 and 6.1.1.4'
U U -9.6767 9.6646 'International Tables Vol C Tables 4.2.6.8 and 6.1.1.4'
Cl Cl 0.1484 0.1585 'International Tables Vol C Tables 4.2.6.8 and 6.1.1.4'

loop_
_geom_angle_atom_site_label_1
_geom_angle_atom_site_label_2
_geom_angle_atom_site_label_3
_geom_angle
N1 C1 C30 116.1(4)
N1 C1 C2 109.9(4)
C30 C1 C2 133.9(4)
C3 C2 C1 106.4(3)
C3 C2 C31 122.5(4)
C1 C2 C31 131.1(4)
C2 C3 C4 106.9(4)
C2 C3 C34 123.9(4)
C4 C3 C34 129.2(4)
N1 C4 C5 115.8(4)
N1 C4 C3 109.1(3)
C5 C4 C3 135.1(4)
N2 C5 C4 113.5(4)
N2 C5 C6 109.6(3)
C4 C5 C6 136.9(4)
C7 C6 C5 106.5(4)
C7 C6 C37 124.8(4)
C5 C6 C37 128.7(4)
C6 C7 C8 106.4(4)
C6 C7 C39 123.8(4)
C8 C7 C39 129.7(4)
N2 C8 C7 110.6(4)
N2 C8 C9 115.9(4)
C7 C8 C9 133.5(4)
N3 C9 C10 121.5(4)
N3 C9 C8 115.3(3)
C10 C9 C8 123.2(4)
C11 C10 C9 119.3(4)
C11 C10 H10 120.3
C9 C10 H10 120.3
C12 C11 C10 119.0(4)
C12 C11 H11 120.5
C10 C11 H11 120.5
C11 C12 C13 119.8(4)
C11 C12 H12 120.1
C13 C12 H12 120.1
N3 C13 C12 121.8(4)
N3 C13 C14 114.9(3)
C12 C13 C14 123.2(4)
N4 C14 C15 110.7(3)
N4 C14 C13 116.3(4)
C15 C14 C13 132.9(4)
C16 C15 C14 106.1(3)
C16 C15 C41 125.1(4)
C14 C15 C41 128.6(4)
C15 C16 C17 105.8(4)
C15 C16 C43 125.5(4)
C17 C16 C43 128.7(4)
N4 C17 C18 113.2(4)
N4 C17 C16 110.4(3)
C18 C17 C16 136.4(4)
N5 C18 C17 115.2(4)
N5 C18 C19 108.9(3)
C17 C18 C19 135.8(4)
C20 C19 C18 107.4(4)
C20 C19 C45 123.1(4)
C18 C19 C45 129.4(4)
C19 C20 C26 105.5(4)
C19 C20 C48 130.0(4)
C26 C20 C48 124.4(4)
N5 C26 C27 116.7(3)
N5 C26 C20 110.2(3)
C27 C26 C20 133.0(4)
O1 C27 C28 108.5(3)
O1 C27 C26 111.2(3)
C28 C27 C26 140.3(4)
C29 C28 C27 107.0(4)
C29 C28 H28 126.5
C27 C28 H28 126.5
C30 C29 C28 108.9(4)
C30 C29 H29 125.6
C28 C29 H29 125.6
C29 C30 O1 107.4(4)
C29 C30 C1 141.3(4)
O1 C30 C1 111.3(3)
O4 C31 O5 124.4(4)
O4 C31 C2 122.6(4)
O5 C31 C2 113.0(4)
O5 C32 C33 106.9(3)
O5 C32 H32A 111.2
C33 C32 H32A 111.8
O5 C32 H32B 109.7
C33 C32 H32B 108.6
H32A C32 H32B 108.6
C32 C33 H33A 107.5
C32 C33 H33B 110.4
H33A C33 H33B 109.6
C32 C33 H33C 110.3
H33A C33 H33C 109.4
H33B C33 H33C 109.5
O6 C34 O7 124.7(4)
O6 C34 C3 124.7(4)
O7 C34 C3 110.7(3)
O7 C35 C36 111.7(4)
O7 C35 H35A 109.3
C36 C35 H35A 109.3
O7 C35 H35B 109.3
C36 C35 H35B 109.3
H35A C35 H35B 107.9
C35 C36 H36A 109.5
C35 C36 H36B 109.5
H36A C36 H36B 109.5
C35 C36 H36C 109.5
H36A C36 H36C 109.5
H36B C36 H36C 109.5
C6 C37 C38 113.8(4)
C6 C37 H37A 108.8
C38 C37 H37A 108.8
C6 C37 H37B 108.8
C38 C37 H37B 108.8
H37A C37 H37B 107.7
C37 C38 H38A 109.5
C37 C38 H38B 109.5
H38A C38 H38B 109.5
C37 C38 H38C 109.5
H38A C38 H38C 109.5
H38B C38 H38C 109.5
C40 C39 C7 113.4(4)
C40 C39 H39A 108.9
C7 C39 H39A 108.9
C40 C39 H39B 108.9
C7 C39 H39B 108.9
H39A C39 H39B 107.7
C39 C40 H40A 109.5
C39 C40 H40B 109.5
H40A C40 H40B 109.5
C39 C40 H40C 109.5
H40A C40 H40C 109.5
H40B C40 H40C 109.5
C15 C41 C42 113.3(4)
C15 C41 H41A 108.5
C42 C41 H41A 107.7
C15 C41 H41B 109.2
C42 C41 H41B 109.8
H41A C41 H41B 108.2
C41 C42 H42A 109.8
C41 C42 H42B 111.1
H42A C42 H42B 109.7
C41 C42 H42C 107.4
H42A C42 H42C 109.5
H42B C42 H42C 109.4
C16 C43 C44 112.8(4)
C16 C43 H43A 109.0
C44 C43 H43A 109.0
C16 C43 H43B 109.0
C44 C43 H43B 109.0
H43A C43 H43B 107.8
C43 C44 H44A 109.5
C43 C44 H44B 109.5
H44A C44 H44B 109.5
C43 C44 H44C 109.5
H44A C44 H44C 109.5
H44B C44 H44C 109.5
O8 C45 O9 124.9(4)
O8 C45 C19 124.1(4)
O9 C45 C19 111.0(3)
O9 C46 C47 108.2(4)
O9 C46 H46A 110.0
C47 C46 H46A 110.0
O9 C46 H46B 110.0
C47 C46 H46B 110.0
H46A C46 H46B 108.4
C46 C47 H47A 109.5
C46 C47 H47B 109.5
H47A C47 H47B 109.5
C46 C47 H47C 109.5
H47A C47 H47C 109.5
H47B C47 H47C 109.5
O10 C48 O11 122.8(4)
O10 C48 C20 122.9(4)
O11 C48 C20 114.2(3)
O11 C49 C50 108.1(4)
O11 C49 H49A 110.1
C50 C49 H49A 110.1
O11 C49 H49B 110.1
C50 C49 H49B 110.1
H49A C49 H49B 108.4
C49 C50 H50A 109.5
C49 C50 H50B 109.5
H50A C50 H50B 109.5
C49 C50 H50C 109.5
H50A C50 H50C 109.5
H50B C50 H50C 109.5
Cl2 C51 Cl1 110.6(3)
Cl2 C51 Cl3 110.0(3)
Cl1 C51 Cl3 110.0(3)
Cl2 C51 H51 108.7
Cl1 C51 H51 108.7
Cl3 C51 H51 108.7
C1 N1 C4 107.8(3)
C1 N1 U1 129.4(3)
C4 N1 U1 122.6(3)
C8 N2 C5 107.0(3)
C8 N2 U1 126.2(3)
C5 N2 U1 126.5(2)
C13 N3 C9 118.4(3)
C13 N3 U1 121.0(3)
C9 N3 U1 120.6(2)
C14 N4 C17 107.0(3)
C14 N4 U1 125.6(3)
C17 N4 U1 127.4(3)
C18 N5 C26 107.9(3)
C18 N5 U1 123.5(3)
C26 N5 U1 128.6(3)
C27 O1 C30 108.2(3)
C27 O1 U1 125.7(2)
C30 O1 U1 126.0(2)
C31 O5 C32 116.2(3)
C34 O7 C35 116.0(3)
C45 O9 C46 116.0(3)
C48 O11 C49 114.7(3)
O2 U1 O3 178.96(12)
O2 U1 N4 90.70(12)
O3 U1 N4 89.92(12)
O2 U1 N2 92.57(12)
O3 U1 N2 87.79(12)
N4 U1 N2 123.71(11)
O2 U1 N5 89.83(12)
O3 U1 N5 89.75(12)
N4 U1 N5 60.57(10)
N2 U1 N5 175.04(11)
O2 U1 N1 91.06(12)
O3 U1 N1 88.25(12)
N4 U1 N1 174.75(10)
N2 U1 N1 61.14(11)
N5 U1 N1 114.49(10)
O2 U1 N3 90.18(11)
O3 U1 N3 90.85(11)
N4 U1 N3 61.92(11)
N2 U1 N3 61.89(11)
N5 U1 N3 122.48(10)
N1 U1 N3 123.02(11)
O2 U1 O1 88.14(11)
O3 U1 O1 90.83(10)
N4 U1 O1 118.08(9)
N2 U1 O1 118.19(9)
N5 U1 O1 57.53(9)
N1 U1 O1 57.05(9)
N3 U1 O1 178.32(9)

loop_
_geom_bond_atom_site_label_1
_geom_bond_atom_site_label_2
_geom_bond_distance
C1 N1 1.359(5)
C1 C30 1.405(6)
C1 C2 1.432(6)
C2 C3 1.375(5)
C2 C31 1.477(5)
C3 C4 1.440(6)
C3 C34 1.490(6)
C4 N1 1.360(5)
C4 C5 1.421(5)
C5 N2 1.380(5)
C5 C6 1.426(5)
C6 C7 1.385(6)
C6 C37 1.501(6)
C7 C8 1.429(6)
C7 C39 1.518(5)
C8 N2 1.345(5)
C8 C9 1.445(6)
C9 N3 1.364(5)
C9 C10 1.399(5)
C10 C11 1.381(6)
C10 H10 0.9500
C11 C12 1.374(6)
C11 H11 0.9500
C12 C13 1.392(5)
C12 H12 0.9500
C13 N3 1.351(5)
C13 C14 1.449(6)
C14 N4 1.348(5)
C14 C15 1.432(6)
C15 C16 1.394(6)
C15 C41 1.512(5)
C16 C17 1.432(5)
C16 C43 1.491(6)
C17 N4 1.366(5)
C17 C18 1.423(5)
C18 N5 1.353(5)
C18 C19 1.438(6)
C19 C20 1.379(5)
C19 C45 1.501(6)
C20 C26 1.433(6)
C20 C48 1.463(6)
C26 N5 1.360(5)
C26 C27 1.413(5)
C27 O1 1.379(4)
C27 C28 1.388(5)
C28 C29 1.388(6)
C28 H28 0.9500
C29 C30 1.381(5)
C29 H29 0.9500
C30 O1 1.388(5)
C31 O4 1.202(5)
C31 O5 1.327(5)
C32 O5 1.455(4)
C32 C33 1.505(6)
C32 H32A 0.9918
C32 H32B 0.9898
C33 H33A 0.9792
C33 H33B 0.9818
C33 H33C 0.9823
C34 O6 1.207(5)
C34 O7 1.336(5)
C35 O7 1.454(5)
C35 C36 1.499(6)
C35 H35A 0.9900
C35 H35B 0.9900
C36 H36A 0.9800
C36 H36B 0.9800
C36 H36C 0.9800
C37 C38 1.547(6)
C37 H37A 0.9900
C37 H37B 0.9900
C38 H38A 0.9800
C38 H38B 0.9800
C38 H38C 0.9800
C39 C40 1.506(6)
C39 H39A 0.9900
C39 H39B 0.9900
C40 H40A 0.9800
C40 H40B 0.9800
C40 H40C 0.9800
C41 C42 1.521(6)
C41 H41A 0.9911
C41 H41B 0.9911
C42 H42A 0.9808
C42 H42B 0.9822
C42 H42C 0.9811
C43 C44 1.540(6)
C43 H43A 0.9900
C43 H43B 0.9900
C44 H44A 0.9800
C44 H44B 0.9800
C44 H44C 0.9800
C45 O8 1.201(5)
C45 O9 1.345(5)
C46 O9 1.443(5)
C46 C47 1.477(8)
C46 H46A 0.9900
C46 H46B 0.9900
C47 H47A 0.9800
C47 H47B 0.9800
C47 H47C 0.9800
C48 O10 1.210(5)
C48 O11 1.328(5)
C49 O11 1.458(5)
C49 C50 1.501(6)
C49 H49A 0.9900
C49 H49B 0.9900
C50 H50A 0.9800
C50 H50B 0.9800
C50 H50C 0.9800
C51 Cl2 1.752(5)
C51 Cl1 1.757(5)
C51 Cl3 1.762(5)
C51 H51 1.0000
N1 U1 2.564(3)
N2 U1 2.473(3)
N3 U1 2.610(3)
N4 U1 2.471(3)
N5 U1 2.557(3)
O1 U1 2.686(3)
O2 U1 1.762(3)
O3 U1 1.771(3)

loop_
_geom_torsion_atom_site_label_1
_geom_torsion_atom_site_label_2
_geom_torsion_atom_site_label_3
_geom_torsion_atom_site_label_4
_geom_torsion
N1 C1 C2 C3 -0.1(5)
C30 C1 C2 C3 175.4(4)
N1 C1 C2 C31 179.0(4)
C30 C1 C2 C31 -5.5(8)
C1 C2 C3 C4 1.0(4)
C31 C2 C3 C4 -178.2(4)
C1 C2 C3 C34 -178.9(4)
C31 C2 C3 C34 1.9(6)
C2 C3 C4 N1 -1.6(5)
C34 C3 C4 N1 178.3(4)
C2 C3 C4 C5 179.9(4)
C34 C3 C4 C5 -0.2(8)
N1 C4 C5 N2 1.3(5)
C3 C4 C5 N2 179.7(4)
N1 C4 C5 C6 -179.8(4)
C3 C4 C5 C6 -1.4(8)
N2 C5 C6 C7 0.4(4)
C4 C5 C6 C7 -178.6(5)
N2 C5 C6 C37 -177.6(4)
C4 C5 C6 C37 3.5(8)
C5 C6 C7 C8 -0.7(4)
C37 C6 C7 C8 177.4(4)
C5 C6 C7 C39 -178.2(4)
C37 C6 C7 C39 -0.2(6)
C6 C7 C8 N2 0.8(5)
C39 C7 C8 N2 178.2(4)
C6 C7 C8 C9 -178.1(4)
C39 C7 C8 C9 -0.8(7)
N2 C8 C9 N3 -4.2(5)
C7 C8 C9 N3 174.7(4)
N2 C8 C9 C10 175.8(4)
C7 C8 C9 C10 -5.3(7)
N3 C9 C10 C11 1.2(6)
C8 C9 C10 C11 -178.9(4)
C9 C10 C11 C12 -1.9(6)
C10 C11 C12 C13 0.1(6)
C11 C12 C13 N3 2.5(6)
C11 C12 C13 C14 -176.4(4)
N3 C13 C14 N4 2.6(5)
C12 C13 C14 N4 -178.4(4)
N3 C13 C14 C15 -175.1(4)
C12 C13 C14 C15 3.9(7)
N4 C14 C15 C16 0.3(5)
C13 C14 C15 C16 178.1(4)
N4 C14 C15 C41 -176.5(4)
C13 C14 C15 C41 1.3(7)
C14 C15 C16 C17 0.2(4)
C41 C15 C16 C17 177.2(4)
C14 C15 C16 C43 -177.9(4)
C41 C15 C16 C43 -0.9(7)
C15 C16 C17 N4 -0.7(4)
C43 C16 C17 N4 177.3(4)
C15 C16 C17 C18 176.2(4)
C43 C16 C17 C18 -5.7(8)
N4 C17 C18 N5 0.5(5)
C16 C17 C18 N5 -176.4(4)
N4 C17 C18 C19 176.7(4)
C16 C17 C18 C19 -0.1(8)
N5 C18 C19 C20 2.5(5)
C17 C18 C19 C20 -173.9(4)
N5 C18 C19 C45 -174.3(4)
C17 C18 C19 C45 9.3(8)
C18 C19 C20 C26 -1.7(4)
C45 C19 C20 C26 175.3(4)
C18 C19 C20 C48 176.7(4)
C45 C19 C20 C48 -6.3(7)
C19 C20 C26 N5 0.4(4)
C48 C20 C26 N5 -178.2(4)
C19 C20 C26 C27 -175.6(4)
C48 C20 C26 C27 5.9(7)
N5 C26 C27 O1 -0.3(5)
C20 C26 C27 O1 175.5(4)
N5 C26 C27 C28 -177.0(5)
C20 C26 C27 C28 -1.3(9)
O1 C27 C28 C29 0.2(5)
C26 C27 C28 C29 177.0(5)
C27 C28 C29 C30 -0.4(5)
C28 C29 C30 O1 0.5(5)
C28 C29 C30 C1 -179.2(5)
N1 C1 C30 C29 -178.2(5)
C2 C1 C30 C29 6.6(9)
N1 C1 C30 O1 2.1(5)
C2 C1 C30 O1 -173.1(4)
C3 C2 C31 O4 -4.2(6)
C1 C2 C31 O4 176.8(4)
C3 C2 C31 O5 175.6(4)
C1 C2 C31 O5 -3.4(6)
C2 C3 C34 O6 -92.7(5)
C4 C3 C34 O6 87.4(6)
C2 C3 C34 O7 87.5(5)
C4 C3 C34 O7 -92.4(5)
C7 C6 C37 C38 88.1(5)
C5 C6 C37 C38 -94.3(5)
C6 C7 C39 C40 96.4(5)
C8 C7 C39 C40 -80.6(6)
C16 C15 C41 C42 -101.9(5)
C14 C15 C41 C42 74.4(5)
C15 C16 C43 C44 87.8(5)
C17 C16 C43 C44 -89.8(5)
C20 C19 C45 O8 -93.6(5)
C18 C19 C45 O8 82.7(6)
C20 C19 C45 O9 86.0(5)
C18 C19 C45 O9 -97.7(5)
C19 C20 C48 O10 -166.9(4)
C26 C20 C48 O10 11.2(7)
C19 C20 C48 O11 11.5(6)
C26 C20 C48 O11 -170.3(4)
C30 C1 N1 C4 -177.2(3)
C2 C1 N1 C4 -0.9(4)
C30 C1 N1 U1 -1.2(5)
C2 C1 N1 U1 175.1(2)
C5 C4 N1 C1 -179.6(3)
C3 C4 N1 C1 1.5(4)
C5 C4 N1 U1 4.0(5)
C3 C4 N1 U1 -174.8(2)
C7 C8 N2 C5 -0.6(4)
C9 C8 N2 C5 178.6(3)
C7 C8 N2 U1 -174.8(2)
C9 C8 N2 U1 4.4(5)
C4 C5 N2 C8 179.4(3)
C6 C5 N2 C8 0.2(4)
C4 C5 N2 U1 -6.5(5)
C6 C5 N2 U1 174.3(2)
C12 C13 N3 C9 -3.2(6)
C14 C13 N3 C9 175.8(3)
C12 C13 N3 U1 175.7(3)
C14 C13 N3 U1 -5.2(4)
C10 C9 N3 C13 1.4(6)
C8 C9 N3 C13 -178.6(3)
C10 C9 N3 U1 -177.6(3)
C8 C9 N3 U1 2.5(4)
C15 C14 N4 C17 -0.7(4)
C13 C14 N4 C17 -178.9(3)
C15 C14 N4 U1 179.7(2)
C13 C14 N4 U1 1.5(5)
C18 C17 N4 C14 -176.8(3)
C16 C17 N4 C14 0.9(4)
C18 C17 N4 U1 2.8(5)
C16 C17 N4 U1 -179.5(2)
C17 C18 N5 C26 175.0(3)
C19 C18 N5 C26 -2.2(4)
C17 C18 N5 U1 -3.3(5)
C19 C18 N5 U1 179.4(2)
C27 C26 N5 C18 177.9(3)
C20 C26 N5 C18 1.2(4)
C27 C26 N5 U1 -3.9(5)
C20 C26 N5 U1 179.4(2)
C28 C27 O1 C30 0.1(4)
C26 C27 O1 C30 -177.7(3)
C28 C27 O1 U1 -178.1(2)
C26 C27 O1 U1 4.1(4)
C29 C30 O1 C27 -0.4(4)
C1 C30 O1 C27 179.4(3)
C29 C30 O1 U1 177.9(2)
C1 C30 O1 U1 -2.3(4)
O4 C31 O5 C32 -0.9(6)
C2 C31 O5 C32 179.3(3)
C33 C32 O5 C31 -175.4(3)
O6 C34 O7 C35 4.2(6)
C3 C34 O7 C35 -176.0(3)
C36 C35 O7 C34 76.5(5)
O8 C45 O9 C46 4.0(6)
C19 C45 O9 C46 -175.5(4)
C47 C46 O9 C45 173.6(5)
O10 C48 O11 C49 -1.3(6)
C20 C48 O11 C49 -179.8(3)
C50 C49 O11 C48 172.8(4)
